data_4320639
loop_
_publ_author_name
'Yen-Hsiang Liu'
'Hui-Lien Tsai'
'Yi-Long Lu'
'Yuh-Sheng Wen'
'Ju-Chun Wang'
'Kuang-Lieh Lu'

_publ_section_title
;
 Assembly of a Robust, Thermally Stable Porous Cobalt(II) Nicotinate
 Framework Based on a Dicobalt Carboxylate Unit
;
_journal_name_full 'Inorganic Chemistry'
_journal_page_first 6426
_journal_page_last 6431
_journal_paper_doi 10.1021/ic010528k
_journal_volume 40
_journal_year 2001
_chemical_formula_sum 'C31 H26 Co2 N4 O10'
_chemical_formula_weight 732.42
_chemical_name_systematic
;
  ?
;
_space_group_IT_number 2
_symmetry_cell_setting triclinic
_symmetry_space_group_name_Hall '-P 1'
_symmetry_space_group_name_H-M 'P -1'
_atom_sites_solution_hydrogens geom
_atom_sites_solution_primary direct
_atom_sites_solution_secondary difmap
_audit_conform_dict_location ftp://ftp.iucr.org/pub/cif_core.dic
_audit_conform_dict_name cif_core.dic
_audit_conform_dict_version 2.2
_audit_creation_date 2001-05-01T10:33:16-00:00
_audit_creation_method 'WinGX routine CIF_UPDATE'
_cell_angle_alpha 106.7180
_cell_angle_beta 102.2790
_cell_angle_gamma 111.1900
_cell_formula_units_Z 2
_cell_length_a 10.6671(6)
_cell_length_b 12.0063(7)
_cell_length_c 14.0658(8)
_cell_measurement_temperature 298(2)
_cell_volume 1504.11(15)
_computing_cell_refinement 'Bruker SMART'
_computing_data_collection 'Bruker SMART'
_computing_data_reduction 'Bruker SHELXTL'
_computing_molecular_graphics 'Bruker SHELXTL'
_computing_publication_material 'Bruker SHELXTL'
_computing_structure_refinement 'SHELXL-97 (Sheldrick, 1997)'
_computing_structure_solution 'Bruker SHELXTL'
_diffrn_ambient_temperature 298(2)
_diffrn_measured_fraction_theta_full 0.977
_diffrn_measured_fraction_theta_max 0.977
_diffrn_measurement_device_type 'CCD area detector'
_diffrn_measurement_method 'phi and omega scans'
_diffrn_radiation_monochromator graphite
_diffrn_radiation_type MoK\a
_diffrn_radiation_wavelength 0.71073
_diffrn_reflns_av_unetI/netI 0.0268
_diffrn_reflns_limit_h_max 12
_diffrn_reflns_limit_h_min -12
_diffrn_reflns_limit_k_max 14
_diffrn_reflns_limit_k_min -9
_diffrn_reflns_limit_l_max 16
_diffrn_reflns_limit_l_min -16
_diffrn_reflns_number 7478
_diffrn_reflns_theta_full 24.99
_diffrn_reflns_theta_max 24.99
_diffrn_reflns_theta_min 2.19
_exptl_absorpt_coefficient_mu 1.17
_exptl_absorpt_correction_T_max 0.929
_exptl_absorpt_correction_T_min 0.698
_exptl_absorpt_correction_type empirical
_exptl_crystal_colour 'DARK ORANGE'
_exptl_crystal_density_diffrn 1.617
_exptl_crystal_density_method 'not measured'
_exptl_crystal_description PLATE
_exptl_crystal_F_000 748
_exptl_crystal_size_max 0.16
_exptl_crystal_size_mid 0.4
_exptl_crystal_size_min 0.64
_refine_diff_density_max 0.386
_refine_diff_density_min -0.36
_refine_diff_density_rms 0.064
_refine_ls_extinction_coef 0.0087(11)
_refine_ls_extinction_expression Fc^*^=kFc[1+0.001xFc^2^\l^3^/sin(2\q)]^-1/4^
_refine_ls_extinction_method SHELXL
_refine_ls_goodness_of_fit_ref 1.061
_refine_ls_hydrogen_treatment mixed
_refine_ls_matrix_type full
_refine_ls_number_parameters 451
_refine_ls_number_reflns 5180
_refine_ls_number_restraints 0
_refine_ls_restrained_S_all 1.061
_refine_ls_R_factor_all 0.0357
_refine_ls_R_factor_gt 0.0348
_refine_ls_shift/su_max 0.504
_refine_ls_shift/su_mean 0.018
_refine_ls_structure_factor_coef Fsqd
_refine_ls_weighting_details 'calc w=1/[\s^2^(Fo^2^)+(0.0587P)^2^+1.2491P] where P=(Fo^2^+2Fc^2^)/3'
_refine_ls_weighting_scheme calc
_refine_ls_wR_factor_gt 0.1002
_refine_ls_wR_factor_ref 0.1013
_reflns_number_gt 5030
_reflns_number_total 5180
_reflns_threshold_expression >2sigma(I)
_cod_data_source_file ic010528k_3.cif
_cod_data_source_block conico3
_cod_database_code 4320639

loop_
_symmetry_equiv_pos_as_xyz
'x, y, z'
'-x, -y, -z'

loop_
_atom_site_label
_atom_site_type_symbol
_atom_site_fract_x
_atom_site_fract_y
_atom_site_fract_z
_atom_site_U_iso_or_equiv
_atom_site_adp_type
_atom_site_occupancy
_atom_site_symmetry_multiplicity
_atom_site_calc_flag
_atom_site_refinement_flags
_atom_site_disorder_assembly
_atom_site_disorder_group
Co1 Co 0.19349(3) 0.49579(3) 0.21403(2) 0.02573(12) Uani 1 1 d . . .
Co2 Co 0.54787(3) 0.76829(3) 0.30975(2) 0.02554(12) Uani 1 1 d . . .
N11 N 0.7175(2) 0.7486(2) 0.24944(15) 0.0309(4) Uani 1 1 d . . .
N21 N 0.3351(2) 1.0228(2) 0.63134(16) 0.0310(4) Uani 1 1 d . . .
N31 N 0.1661(2) 0.3467(2) 0.27369(16) 0.0315(4) Uani 1 1 d . . .
N41 N 0.0342(2) 0.5651(2) -0.15862(15) 0.0299(4) Uani 1 1 d . . .
O11 O 0.83667(18) 0.63066(18) -0.06080(13) 0.0352(4) Uani 1 1 d . . .
O12 O 0.60944(19) 0.5754(2) -0.06981(14) 0.0450(5) Uani 1 1 d . . .
O21 O 0.21659(19) 0.61851(16) 0.35963(13) 0.0338(4) Uani 1 1 d . . .
O22 O 0.40297(18) 0.80232(16) 0.38268(13) 0.0346(4) Uani 1 1 d . . .
O31 O 0.3346(2) 0.22509(17) 0.54799(13) 0.0356(4) Uani 1 1 d . . .
O32 O 0.4026(3) 0.4364(2) 0.58297(16) 0.0569(6) Uani 1 1 d . . .
O41 O 0.21720(18) 0.63790(18) 0.15104(14) 0.0337(4) Uani 1 1 d . . .
O42 O 0.44152(17) 0.74653(17) 0.15672(13) 0.0320(4) Uani 1 1 d . . .
O91 O 0.42395(18) 0.56144(17) 0.25822(15) 0.0297(4) Uani 1 1 d . . .
H91 H 0.477(4) 0.554(4) 0.314(3) 0.070(11) Uiso 1 1 d . . .
H92 H 0.425(3) 0.524(3) 0.207(3) 0.039(9) Uiso 1 1 d . . .
C31 C 0.0777(3) 0.2216(3) 0.2109(2) 0.0404(6) Uani 1 1 d . . .
H31A H 0.0254 0.2007 0.141 0.048 Uiso 1 1 calc R . .
C11 C 0.8543(3) 0.7957(3) 0.3129(2) 0.0379(6) Uani 1 1 d . . .
H11A H 0.8777 0.8332 0.3859 0.045 Uiso 1 1 calc R . .
C12 C 0.9616(3) 0.7907(3) 0.2745(2) 0.0441(7) Uani 1 1 d . . .
H12A H 1.0544 0.8224 0.3213 0.053 Uiso 1 1 calc R . .
C13 C 0.9309(3) 0.7387(3) 0.1662(2) 0.0392(6) Uani 1 1 d . . .
H13A H 1.0025 0.7366 0.1389 0.047 Uiso 1 1 calc R . .
C14 C 0.7901(3) 0.6896(2) 0.09950(18) 0.0289(5) Uani 1 1 d . . .
C15 C 0.6883(3) 0.6955(2) 0.14471(18) 0.0300(5) Uani 1 1 d . . .
H15A H 0.5937 0.6604 0.0996 0.036 Uiso 1 1 calc R . .
C16 C 0.7418(3) 0.6278(2) -0.02006(19) 0.0296(5) Uani 1 1 d . . .
C21 C 0.2713(4) 0.9614(3) 0.6864(2) 0.0499(8) Uani 1 1 d . . .
H21A H 0.2713 1.0112 0.7507 0.06 Uiso 1 1 calc R . .
C22 C 0.2054(5) 0.8273(3) 0.6516(3) 0.0683(11) Uani 1 1 d . . .
H22A H 0.1599 0.7881 0.6911 0.082 Uiso 1 1 calc R . .
C23 C 0.2079(4) 0.7523(3) 0.5577(3) 0.0525(8) Uani 1 1 d . . .
H23A H 0.1634 0.6618 0.5328 0.063 Uiso 1 1 calc R . .
C24 C 0.2776(3) 0.8136(2) 0.50112(19) 0.0316(5) Uani 1 1 d . . .
C25 C 0.3369(2) 0.9485(2) 0.54031(18) 0.0290(5) Uani 1 1 d . . .
H25A H 0.3805 0.99 0.5012 0.035 Uiso 1 1 calc R . .
C26 C 0.3002(2) 0.7387(2) 0.40570(18) 0.0279(5) Uani 1 1 d . . .
C35 C 0.2416(3) 0.3752(2) 0.37441(19) 0.0331(5) Uani 1 1 d . . .
H35A H 0.3023 0.4621 0.4193 0.04 Uiso 1 1 calc R . .
C32 C 0.0604(3) 0.1221(3) 0.2449(2) 0.0489(7) Uani 1 1 d . . .
H32A H -0.0034 0.0362 0.1992 0.059 Uiso 1 1 calc R . .
C33 C 0.1393(3) 0.1521(3) 0.3477(2) 0.0435(6) Uani 1 1 d . . .
H33A H 0.1297 0.0864 0.3723 0.052 Uiso 1 1 calc R . .
C34 C 0.2326(3) 0.2804(3) 0.4142(2) 0.0346(5) Uani 1 1 d . . .
C36 C 0.3308(3) 0.3180(3) 0.52440(19) 0.0347(5) Uani 1 1 d . . .
C41 C 0.1120(3) 0.5602(3) -0.2215(2) 0.0424(6) Uani 1 1 d . . .
H41A H 0.0667 0.5333 -0.294 0.051 Uiso 1 1 calc R . .
C42 C 0.2561(3) 0.5932(4) -0.1835(2) 0.0555(9) Uani 1 1 d . . .
H42A H 0.3062 0.5865 -0.2299 0.067 Uiso 1 1 calc R . .
C43 C 0.3261(3) 0.6370(3) -0.0747(2) 0.0451(7) Uani 1 1 d . . .
H43A H 0.424 0.6623 -0.047 0.054 Uiso 1 1 calc R . .
C44 C 0.2469(2) 0.6422(2) -0.00881(18) 0.0289(5) Uani 1 1 d . . .
C45 C 0.1016(3) 0.6037(2) -0.05472(19) 0.0288(5) Uani 1 1 d . . .
H45A H 0.0477 0.6049 -0.0108 0.035 Uiso 1 1 calc R . .
C46 C 0.3070(2) 0.6786(2) 0.10914(18) 0.0279(5) Uani 1 1 d . . .
C91 C 0.3334(6) 1.0761(4) 0.1048(4) 0.0898(14) Uani 1 1 d . . .
C92 C 0.4037(4) 1.2003(4) 0.1836(4) 0.0747(11) Uani 1 1 d . A .
H92A H 0.4234 1.2713 0.1648 0.09 Uiso 1 1 calc R . .
C93 C 0.4458(4) 1.2220(4) 0.2900(4) 0.0748(11) Uani 1 1 d . . .
H93A H 0.4968 1.3063 0.3423 0.09 Uiso 1 1 calc R A .
C94 C 0.4095(5) 1.1138(5) 0.3167(4) 0.0787(12) Uani 1 1 d . A .
H94A H 0.4359 1.1275 0.3881 0.094 Uiso 1 1 calc R . .
C95 C 0.3367(5) 0.9888(4) 0.2417(4) 0.0797(12) Uani 1 1 d . . .
H95A H 0.3124 0.918 0.2608 0.096 Uiso 1 1 calc R A .
C96 C 0.3001(6) 0.9714(4) 0.1349(4) 0.1025(18) Uani 1 1 d . A .
H96A H 0.2521 0.8871 0.0824 0.123 Uiso 1 1 calc R . .
C97A C 0.310(4) 1.063(3) -0.025(2) 0.164(11) Uani 0.5 1 d P A 1
C97B C 0.276(4) 1.058(2) -0.0025(16) 0.133(12) Uani 0.5 1 d P A 2
O92A O 0.4584(15) 1.0500(14) -0.0456(11) 0.199(6) Uani 0.5 1 d P A 1
O92B O 0.2670(8) 0.9471(8) -0.0749(5) 0.107(2) Uani 0.5 1 d P A 2

loop_
_atom_site_aniso_label
_atom_site_aniso_U_11
_atom_site_aniso_U_22
_atom_site_aniso_U_33
_atom_site_aniso_U_23
_atom_site_aniso_U_13
_atom_site_aniso_U_12
Co1 0.02542(18) 0.03057(19) 0.01910(18) 0.00886(13) 0.00651(13) 0.01210(14)
Co2 0.02737(19) 0.02930(19) 0.01896(18) 0.00784(13) 0.00810(13) 0.01323(14)
N11 0.0310(10) 0.0374(11) 0.0229(10) 0.0085(8) 0.0083(8) 0.0176(9)
N21 0.0365(11) 0.0327(10) 0.0274(10) 0.0108(8) 0.0160(9) 0.0176(9)
N31 0.0317(10) 0.0355(11) 0.0249(10) 0.0126(9) 0.0057(8) 0.0148(9)
N41 0.0274(10) 0.0360(11) 0.0243(10) 0.0121(8) 0.0072(8) 0.0131(8)
O11 0.0309(9) 0.0477(10) 0.0248(8) 0.0092(7) 0.0119(7) 0.0184(8)
O12 0.0296(9) 0.0650(13) 0.0251(9) 0.0021(8) 0.0071(7) 0.0194(9)
O21 0.0380(9) 0.0285(9) 0.0269(8) 0.0066(7) 0.0127(7) 0.0096(7)
O22 0.0350(9) 0.0328(9) 0.0326(9) 0.0083(7) 0.0176(8) 0.0124(7)
O31 0.0440(10) 0.0385(9) 0.0247(8) 0.0153(7) 0.0081(7) 0.0194(8)
O32 0.0702(14) 0.0370(11) 0.0369(11) 0.0116(9) -0.0109(10) 0.0158(10)
O41 0.0311(9) 0.0459(10) 0.0302(9) 0.0207(8) 0.0135(7) 0.0180(8)
O42 0.0269(8) 0.0425(10) 0.0254(8) 0.0131(7) 0.0072(7) 0.0159(7)
O91 0.0310(9) 0.0328(9) 0.0209(9) 0.0068(7) 0.0062(7) 0.0148(7)
C31 0.0398(14) 0.0394(14) 0.0283(13) 0.0118(11) -0.0007(11) 0.0122(11)
C11 0.0336(13) 0.0477(15) 0.0226(12) 0.0072(11) 0.0056(10) 0.0161(11)
C12 0.0293(13) 0.0591(18) 0.0299(13) 0.0073(12) 0.0034(11) 0.0175(12)
C13 0.0297(12) 0.0525(16) 0.0324(13) 0.0108(12) 0.0128(11) 0.0193(12)
C14 0.0292(12) 0.0312(12) 0.0250(12) 0.0080(9) 0.0094(9) 0.0148(10)
C15 0.0297(12) 0.0341(12) 0.0236(11) 0.0074(10) 0.0084(9) 0.0154(10)
C16 0.0298(12) 0.0317(12) 0.0266(12) 0.0088(9) 0.0100(10) 0.0155(10)
C21 0.079(2) 0.0405(15) 0.0427(16) 0.0175(13) 0.0419(16) 0.0274(15)
C22 0.114(3) 0.0448(17) 0.070(2) 0.0290(16) 0.073(2) 0.0325(19)
C23 0.076(2) 0.0308(14) 0.0555(18) 0.0157(13) 0.0440(17) 0.0180(14)
C24 0.0324(12) 0.0341(12) 0.0274(12) 0.0100(10) 0.0132(10) 0.0145(10)
C25 0.0303(12) 0.0328(12) 0.0234(11) 0.0102(9) 0.0108(9) 0.0137(10)
C26 0.0294(11) 0.0312(12) 0.0229(11) 0.0101(9) 0.0084(9) 0.0146(10)
C35 0.0320(12) 0.0329(12) 0.0273(12) 0.0103(10) 0.0055(10) 0.0115(10)
C32 0.0483(16) 0.0329(14) 0.0393(15) 0.0108(12) -0.0042(13) 0.0053(12)
C33 0.0460(15) 0.0375(14) 0.0388(15) 0.0201(12) 0.0054(12) 0.0123(12)
C34 0.0325(12) 0.0391(13) 0.0293(12) 0.0159(11) 0.0066(10) 0.0139(11)
C36 0.0357(13) 0.0396(14) 0.0265(12) 0.0144(11) 0.0072(10) 0.0159(11)
C41 0.0348(14) 0.0635(18) 0.0270(13) 0.0195(12) 0.0116(11) 0.0189(13)
C42 0.0373(15) 0.099(3) 0.0313(14) 0.0271(16) 0.0188(12) 0.0281(16)
C43 0.0285(13) 0.072(2) 0.0359(14) 0.0254(14) 0.0129(11) 0.0204(13)
C44 0.0276(11) 0.0329(12) 0.0261(12) 0.0136(10) 0.0086(9) 0.0125(10)
C45 0.0305(12) 0.0354(12) 0.0255(11) 0.0137(10) 0.0120(9) 0.0176(10)
C46 0.0289(12) 0.0321(12) 0.0260(11) 0.0128(9) 0.0082(9) 0.0171(10)
C91 0.103(3) 0.065(3) 0.074(3) 0.030(2) 0.002(2) 0.025(2)
C92 0.067(2) 0.060(2) 0.095(3) 0.035(2) 0.025(2) 0.0251(19)
C93 0.066(2) 0.076(3) 0.077(3) 0.019(2) 0.029(2) 0.033(2)
C94 0.076(3) 0.112(4) 0.071(3) 0.041(3) 0.033(2) 0.060(3)
C95 0.097(3) 0.073(3) 0.088(3) 0.038(2) 0.031(3) 0.055(3)
C96 0.141(5) 0.056(2) 0.085(3) 0.023(2) 0.011(3) 0.038(3)
C97A 0.146(16) 0.148(19) 0.086(17) -0.001(12) 0.017(14) 0.002(13)
C97B 0.23(3) 0.075(8) 0.040(6) 0.032(6) -0.008(10) 0.032(12)
O92A 0.163(11) 0.215(14) 0.177(11) 0.098(10) 0.031(9) 0.043(10)
O92B 0.110(5) 0.110(6) 0.048(3) 0.019(4) 0.015(3) 0.012(4)

loop_
_atom_type_symbol
_atom_type_description
_atom_type_scat_dispersion_real
_atom_type_scat_dispersion_imag
_atom_type_scat_source
C C 0.0033 0.0016 'International Tables Vol C Tables 4.2.6.8 and 6.1.1.4'
H H 0 0 'International Tables Vol C Tables 4.2.6.8 and 6.1.1.4'
N N 0.0061 0.0033 'International Tables Vol C Tables 4.2.6.8 and 6.1.1.4'
O O 0.0106 0.006 'International Tables Vol C Tables 4.2.6.8 and 6.1.1.4'
Co Co 0.3494 0.9721 'International Tables Vol C Tables 4.2.6.8 and 6.1.1.4'

loop_
_geom_angle_atom_site_label_1
_geom_angle_atom_site_label_2
_geom_angle_atom_site_label_3
_geom_angle
_geom_angle_site_symmetry_1
_geom_angle_site_symmetry_3
_geom_angle_publ_flag
O21 Co1 O41 92.90(7) . . ?
O21 Co1 O11 178.06(7) . 2_665 ?
O41 Co1 O11 86.13(7) . 2_665 ?
O21 Co1 N31 88.62(7) . . ?
O41 Co1 N31 178.35(7) . . ?
O11 Co1 N31 92.32(8) 2_665 . ?
O21 Co1 N41 90.69(7) . 2_565 ?
O41 Co1 N41 87.78(7) . 2_565 ?
O11 Co1 N41 87.59(7) 2_665 2_565 ?
N31 Co1 N41 91.57(8) . 2_565 ?
O21 Co1 O91 92.19(7) . . ?
O41 Co1 O91 88.08(7) . . ?
O11 Co1 O91 89.47(7) 2_665 . ?
N31 Co1 O91 92.50(7) . . ?
N41 Co1 O91 175.07(7) 2_565 . ?
O31 Co2 O42 172.36(7) 2_666 . ?
O31 Co2 O22 88.30(7) 2_666 . ?
O42 Co2 O22 98.65(7) . . ?
O31 Co2 O91 89.23(7) 2_666 . ?
O42 Co2 O91 87.55(7) . . ?
O22 Co2 O91 90.49(7) . . ?
O31 Co2 N21 89.56(7) 2_666 2_676 ?
O42 Co2 N21 94.08(7) . 2_676 ?
O22 Co2 N21 85.92(7) . 2_676 ?
O91 Co2 N21 176.25(7) . 2_676 ?
O31 Co2 N11 87.27(7) 2_666 . ?
O42 Co2 N11 86.02(7) . . ?
O22 Co2 N11 173.97(7) . . ?
O91 Co2 N11 93.53(7) . . ?
N21 Co2 N11 89.96(8) 2_676 . ?
C15 N11 C11 116.7(2) . . ?
C15 N11 Co2 119.99(16) . . ?
C11 N11 Co2 123.12(16) . . ?
C21 N21 C25 117.3(2) . . ?
C21 N21 Co2 123.08(17) . 2_676 ?
C25 N21 Co2 119.31(16) . 2_676 ?
C31 N31 C35 117.8(2) . . ?
C31 N31 Co1 121.03(16) . . ?
C35 N31 Co1 121.12(17) . . ?
C45 N41 C41 117.5(2) . . ?
C45 N41 Co1 117.80(16) . 2_565 ?
C41 N41 Co1 124.59(17) . 2_565 ?
C16 O11 Co1 127.02(15) . 2_665 ?
C26 O21 Co1 126.12(15) . . ?
C26 O22 Co2 138.07(16) . . ?
C36 O31 Co2 129.02(16) . 2_666 ?
C46 O41 Co1 127.11(15) . . ?
C46 O42 Co2 122.72(15) . . ?
Co2 O91 Co1 114.16(8) . . ?
N31 C31 C32 123.0(2) . . ?
N11 C11 C12 122.9(2) . . ?
C11 C12 C13 119.8(2) . . ?
C12 C13 C14 118.0(2) . . ?
C15 C14 C13 118.4(2) . . ?
C15 C14 C16 118.3(2) . . ?
C13 C14 C16 123.3(2) . . ?
N11 C15 C14 124.0(2) . . ?
O12 C16 O11 125.7(2) . . ?
O12 C16 C14 116.4(2) . . ?
O11 C16 C14 117.8(2) . . ?
N21 C21 C22 122.8(3) . . ?
C23 C22 C21 119.3(3) . . ?
C22 C23 C24 119.1(3) . . ?
C23 C24 C25 117.7(2) . . ?
C23 C24 C26 121.6(2) . . ?
C25 C24 C26 120.5(2) . . ?
N21 C25 C24 123.8(2) . . ?
O22 C26 O21 127.1(2) . . ?
O22 C26 C24 116.4(2) . . ?
O21 C26 C24 116.4(2) . . ?
N31 C35 C34 122.8(2) . . ?
C33 C32 C31 118.8(3) . . ?
C32 C33 C34 119.5(2) . . ?
C33 C34 C35 118.1(2) . . ?
C33 C34 C36 121.9(2) . . ?
C35 C34 C36 119.9(2) . . ?
O32 C36 O31 125.9(2) . . ?
O32 C36 C34 118.0(2) . . ?
O31 C36 C34 116.0(2) . . ?
N41 C41 C42 122.8(2) . . ?
C41 C42 C43 119.1(3) . . ?
C44 C43 C42 118.6(2) . . ?
C43 C44 C45 118.0(2) . . ?
C43 C44 C46 124.0(2) . . ?
C45 C44 C46 117.9(2) . . ?
N41 C45 C44 123.8(2) . . ?
O41 C46 O42 125.9(2) . . ?
O41 C46 C44 116.1(2) . . ?
O42 C46 C44 118.1(2) . . ?
C92 C91 C96 118.1(4) . . ?
C92 C91 C97B 119.6(9) . . ?
C96 C91 C97B 121.4(10) . . ?
C92 C91 C97A 116.7(11) . . ?
C96 C91 C97A 124.8(12) . . ?
C97B C91 C97A 15(2) . . ?
C91 C92 C93 121.7(4) . . ?
C92 C93 C94 118.3(4) . . ?
C95 C94 C93 122.3(4) . . ?
C94 C95 C96 117.5(4) . . ?
C91 C96 C95 122.0(4) . . ?
O92A C97A C91 103.8(18) . . ?
O92B C97B C91 113.5(14) . . ?

loop_
_geom_bond_atom_site_label_1
_geom_bond_atom_site_label_2
_geom_bond_distance
_geom_bond_site_symmetry_2
_geom_bond_publ_flag
Co1 O21 2.0525(17) . ?
Co1 O41 2.1007(17) . ?
Co1 O11 2.1268(17) 2_665 ?
Co1 N31 2.142(2) . ?
Co1 N41 2.150(2) 2_565 ?
Co1 O91 2.1722(17) . ?
Co2 O31 2.0861(17) 2_666 ?
Co2 O42 2.1005(16) . ?
Co2 O22 2.1208(17) . ?
Co2 O91 2.1504(18) . ?
Co2 N21 2.154(2) 2_676 ?
Co2 N11 2.213(2) . ?
N11 C15 1.340(3) . ?
N11 C11 1.344(3) . ?
N21 C21 1.340(3) . ?
N21 C25 1.342(3) . ?
N21 Co2 2.154(2) 2_676 ?
N31 C31 1.335(3) . ?
N31 C35 1.345(3) . ?
N41 C45 1.338(3) . ?
N41 C41 1.339(3) . ?
N41 Co1 2.150(2) 2_565 ?
O11 C16 1.259(3) . ?
O11 Co1 2.1268(17) 2_665 ?
O12 C16 1.250(3) . ?
O21 C26 1.258(3) . ?
O22 C26 1.257(3) . ?
O31 C36 1.264(3) . ?
O31 Co2 2.0861(17) 2_666 ?
O32 C36 1.247(3) . ?
O41 C46 1.253(3) . ?
O42 C46 1.267(3) . ?
C31 C32 1.377(4) . ?
C11 C12 1.378(4) . ?
C12 C13 1.382(4) . ?
C13 C14 1.388(3) . ?
C14 C15 1.383(3) . ?
C14 C16 1.510(3) . ?
C21 C22 1.381(4) . ?
C22 C23 1.380(4) . ?
C23 C24 1.387(4) . ?
C24 C25 1.388(3) . ?
C24 C26 1.506(3) . ?
C35 C34 1.388(4) . ?
C32 C33 1.376(4) . ?
C33 C34 1.380(4) . ?
C34 C36 1.506(3) . ?
C41 C42 1.376(4) . ?
C42 C43 1.394(4) . ?
C43 C44 1.384(4) . ?
C44 C45 1.385(3) . ?
C44 C46 1.511(3) . ?
C91 C92 1.379(6) . ?
C91 C96 1.391(6) . ?
C91 C97B 1.421(18) . ?
C91 C97A 1.75(2) . ?
C92 C93 1.383(6) . ?
C93 C94 1.399(6) . ?
C94 C95 1.366(6) . ?
C95 C96 1.402(6) . ?
C97A O92A 1.72(4) . ?
C97B O92B 1.38(3) . ?
